data_7112934
loop_
_publ_author_name
'Li, Hong-Xi'
'Ren, Zhi-Gang'
'Liu, Dong'
'Chen, Yang'
'Lang, Jian-Ping'
'Cheng, Zhen-Ping'
'Zhu, Xiu-Lin'
'Abrahams, Brendan F.'

_publ_section_title
;
 Single-crystal-to-single-crystal structural transformations of two
 sandwich-like Cu(ii) pyrazolate complexes and their excellent catalytic
 performances in MMA polymerization.
;
_journal_issue 44
_journal_name_full 'Chemical communications (Cambridge, England)'
_journal_page_first 8430
_journal_page_last 8432
_journal_paper_doi 10.1039/c0cc03027a
_journal_volume 46
_journal_year 2010
_chemical_formula_moiety 'C48 H68 Cu7 N20 O28, C5 H6 O, 2(C Cl3 H)'
_chemical_formula_sum 'C55 H76 Cl6 Cu7 N20 O29'
_chemical_formula_weight 2136.89
_chemical_name_systematic
;
?
;
_space_group_IT_number 2
_symmetry_cell_setting triclinic
_symmetry_space_group_name_Hall '-P 1'
_symmetry_space_group_name_H-M 'P -1'
_atom_sites_solution_hydrogens geom
_atom_sites_solution_primary direct
_atom_sites_solution_secondary difmap
_audit_creation_method SHELXL-97
_cell_angle_alpha 62.48(6)
_cell_angle_beta 62.25(6)
_cell_angle_gamma 80.88(8)
_cell_formula_units_Z 1
_cell_length_a 13.717(7)
_cell_length_b 14.320(9)
_cell_length_c 14.657(3)
_cell_measurement_reflns_used 7731
_cell_measurement_temperature 223(2)
_cell_measurement_theta_max 27.4662
_cell_measurement_theta_min 3.0182
_cell_volume 2254(3)
_computing_cell_refinement 'CrystalClear, Ver. 1.30 (Rigaku/MSC, 2001)'
_computing_data_collection 'CrystalClear, Ver. 1.30 (Rigaku/MSC, 2001)'
_computing_data_reduction 'CrystalStructure, Ver. 3.60 (Rigaku/MSC, 2004)'
_computing_molecular_graphics 'SHELXL-97 (Sheldrick, 1997)'
_computing_publication_material 'SHELXL-97 (Sheldrick, 1997)'
_computing_structure_refinement 'SHELXL-97 (Sheldrick, 1997)'
_computing_structure_solution 'SHELXS-97 (Sheldrick, 1990)'
_diffrn_ambient_temperature 223(2)
_diffrn_measured_fraction_theta_full 0.958
_diffrn_measured_fraction_theta_max 0.958
_diffrn_measurement_device_type 'Rigaku Mercury'
_diffrn_measurement_method \w
_diffrn_radiation_monochromator graphite
_diffrn_radiation_source 'fine-focus sealed tube'
_diffrn_radiation_type MoK\a
_diffrn_radiation_wavelength 0.71075
_diffrn_reflns_av_R_equivalents 0.0848
_diffrn_reflns_av_sigmaI/netI 0.1558
_diffrn_reflns_limit_h_max 17
_diffrn_reflns_limit_h_min -17
_diffrn_reflns_limit_k_max 18
_diffrn_reflns_limit_k_min -17
_diffrn_reflns_limit_l_max 18
_diffrn_reflns_limit_l_min -18
_diffrn_reflns_number 17662
_diffrn_reflns_theta_full 27.36
_diffrn_reflns_theta_max 27.36
_diffrn_reflns_theta_min 3.02
_diffrn_standards_decay_% 0
_diffrn_standards_interval_count 0
_diffrn_standards_interval_time 0
_diffrn_standards_number 0
_exptl_absorpt_coefficient_mu 1.879
_exptl_absorpt_correction_T_max 0.7050
_exptl_absorpt_correction_T_min 0.5354
_exptl_absorpt_correction_type multi-scan
_exptl_absorpt_process_details 'Jacobson, R. (1998) Private communication to Rigaku Corp.'
_exptl_crystal_colour Blue
_exptl_crystal_density_diffrn 1.575
_exptl_crystal_density_method 'not measured'
_exptl_crystal_description Block
_exptl_crystal_F_000 1086
_exptl_crystal_size_max 0.38
_exptl_crystal_size_mid 0.24
_exptl_crystal_size_min 0.20
_refine_diff_density_max 0.913
_refine_diff_density_min -0.887
_refine_diff_density_rms 0.147
_refine_ls_extinction_method none
_refine_ls_goodness_of_fit_ref 1.192
_refine_ls_hydrogen_treatment constr
_refine_ls_matrix_type full
_refine_ls_number_parameters 526
_refine_ls_number_reflns 9773
_refine_ls_number_restraints 5
_refine_ls_restrained_S_all 1.193
_refine_ls_R_factor_all 0.1939
_refine_ls_R_factor_gt 0.1357
_refine_ls_shift/su_max 0.000
_refine_ls_shift/su_mean 0.000
_refine_ls_structure_factor_coef Fsqd
_refine_ls_weighting_details 'calc w=1/[\s^2^(Fo^2^)+(0.1327P)^2^+5.0518P] where P=(Fo^2^+2Fc^2^)/3'
_refine_ls_weighting_scheme calc
_refine_ls_wR_factor_gt 0.3239
_refine_ls_wR_factor_ref 0.3702
_reflns_number_gt 6016
_reflns_number_total 9773
_reflns_threshold_expression >2sigma(I)
_cod_data_source_file c0cc03027a.txt
_cod_data_source_block 5
_cod_original_cell_volume 2253.6(19)
_cod_database_code 7112934

loop_
_symmetry_equiv_pos_as_xyz
'x, y, z'
'-x, -y, -z'

loop_
_atom_site_label
_atom_site_type_symbol
_atom_site_fract_x
_atom_site_fract_y
_atom_site_fract_z
_atom_site_U_iso_or_equiv
_atom_site_adp_type
_atom_site_occupancy
_atom_site_symmetry_multiplicity
_atom_site_calc_flag
_atom_site_refinement_flags
_atom_site_disorder_assembly
_atom_site_disorder_group
Cl1 Cl 1.1038(6) 0.1986(6) 0.8848(7) 0.161(3) Uiso 1 1 d . . .
Cu1 Cu 0.25091(12) 0.79784(11) 0.54207(12) 0.0436(4) Uani 1 1 d . . .
Cu2 Cu 0.25051(12) 0.87293(12) 0.28987(12) 0.0447(4) Uani 1 1 d . . .
Cu3 Cu 0.33567(12) 1.04342(11) 0.33172(12) 0.0430(4) Uani 1 1 d . . .
Cu4 Cu 0.0000 1.0000 0.5000 0.0439(5) Uani 1 2 d S . .
O1 O 0.0771(10) 0.3876(8) 0.6510(10) 0.086(4) Uani 1 1 d . . .
O2 O 0.1132(13) 0.4285(10) 0.4789(11) 0.111(5) Uani 1 1 d . . .
O3 O 0.4317(8) 0.9388(8) 0.7570(8) 0.066(3) Uani 1 1 d . . .
O4 O 0.4214(9) 1.1058(9) 0.6609(9) 0.073(3) Uani 1 1 d . . .
O5 O 0.4661(10) 1.1775(9) -0.1997(8) 0.082(3) Uani 1 1 d . . .
O6 O 0.5399(12) 1.2776(12) -0.1724(9) 0.116(5) Uani 1 1 d . . .
O7 O 0.3320(6) 0.8907(6) 0.3669(6) 0.0402(17) Uani 1 1 d . . .
O8 O 0.1252(7) 0.7595(7) 0.7033(7) 0.050(2) Uani 1 1 d . . .
O9 O 0.0777(7) 0.8988(6) 0.5841(7) 0.050(2) Uani 1 1 d . . .
O10 O 0.1343(7) 0.8705(7) 0.2435(7) 0.051(2) Uani 1 1 d . . .
O11 O 0.0670(7) 0.9147(7) 0.3863(7) 0.055(2) Uani 1 1 d . . .
O12 O 0.2913(7) 1.1910(6) 0.3077(7) 0.0460(19) Uani 1 1 d . . .
O13 O 0.1437(7) 1.0827(6) 0.3985(7) 0.051(2) Uani 1 1 d . . .
O14 O 0.3826(7) 0.6763(7) 0.5737(8) 0.059(2) Uani 1 1 d . . .
N1 N 0.1959(9) 0.6970(8) 0.5158(9) 0.052(3) Uani 1 1 d . . .
N2 N 0.2159(8) 0.7253(7) 0.4022(8) 0.043(2) Uani 1 1 d . . .
N3 N 0.1122(10) 0.4521(9) 0.5489(11) 0.060(3) Uani 1 1 d . . .
N4 N 0.3293(7) 1.0057(7) 0.1544(8) 0.039(2) Uani 1 1 d . . .
N5 N 0.3701(8) 1.0751(8) 0.1725(8) 0.046(2) Uani 1 1 d . . .
N6 N 0.4800(9) 1.2035(11) -0.1350(11) 0.065(3) Uani 1 1 d . . .
N7 N 0.3392(7) 1.0046(8) 0.4786(8) 0.040(2) Uani 1 1 d . . .
N8 N 0.3149(8) 0.8985(7) 0.5609(7) 0.038(2) Uani 1 1 d . . .
N9 N 0.4053(10) 1.0107(11) 0.6851(10) 0.063(3) Uani 1 1 d . . .
N10 N 0.5477(9) 0.6150(10) 0.4946(10) 0.062(3) Uani 1 1 d . . .
C28 C 0.253(5) 0.468(4) -0.038(5) 0.142(19) Uiso 0.50 1 d PD . .
C1 C 0.1866(11) 0.6384(10) 0.4021(11) 0.051(3) Uani 1 1 d . . .
C2 C 0.2000(13) 0.6405(12) 0.2918(12) 0.069(4) Uani 1 1 d . . .
H2A H 0.1278 0.6352 0.2971 0.104 Uiso 1 1 calc R . .
H2B H 0.2410 0.5816 0.2814 0.104 Uiso 1 1 calc R . .
H2C H 0.2398 0.7062 0.2267 0.104 Uiso 1 1 calc R . .
C3 C 0.1511(10) 0.5561(10) 0.5122(11) 0.052(3) Uani 1 1 d . . .
C4 C 0.1559(11) 0.5960(11) 0.5814(12) 0.056(3) Uani 1 1 d . . .
C5 C 0.1236(13) 0.5421(10) 0.7097(10) 0.065(4) Uani 1 1 d . . .
H5A H 0.1565 0.5830 0.7271 0.097 Uiso 1 1 calc R . .
H5B H 0.1498 0.4718 0.7308 0.097 Uiso 1 1 calc R . .
H5C H 0.0438 0.5373 0.7529 0.097 Uiso 1 1 calc R . .
C6 C 0.4313(11) 1.1561(10) 0.0719(10) 0.051(3) Uani 1 1 d . . .
C7 C 0.4895(11) 1.2421(10) 0.0597(10) 0.055(3) Uani 1 1 d . . .
H7A H 0.4816 1.2278 0.1344 0.082 Uiso 1 1 calc R . .
H7B H 0.4581 1.3082 0.0293 0.082 Uiso 1 1 calc R . .
H7C H 0.5672 1.2469 0.0075 0.082 Uiso 1 1 calc R . .
C8 C 0.4235(10) 1.1360(10) -0.0113(10) 0.053(3) Uani 1 1 d . . .
C9 C 0.3607(10) 1.0452(10) 0.0425(9) 0.046(3) Uani 1 1 d . . .
C10 C 0.3278(12) 0.9865(11) -0.0036(10) 0.062(4) Uani 1 1 d . . .
H10A H 0.3228 0.9111 0.0443 0.092 Uiso 1 1 calc R . .
H10B H 0.3829 1.0032 -0.0819 0.092 Uiso 1 1 calc R . .
H10C H 0.2567 1.0076 -0.0027 0.092 Uiso 1 1 calc R . .
C11 C 0.3331(9) 0.8889(10) 0.6484(10) 0.041(3) Uani 1 1 d . . .
C12 C 0.3148(12) 0.7847(11) 0.7514(10) 0.061(4) Uani 1 1 d . . .
H12A H 0.2473 0.7838 0.8168 0.092 Uiso 1 1 calc R . .
H12B H 0.3766 0.7746 0.7691 0.092 Uiso 1 1 calc R . .
H12C H 0.3084 0.7283 0.7349 0.092 Uiso 1 1 calc R . .
C13 C 0.3681(9) 0.9874(11) 0.6235(10) 0.045(3) Uani 1 1 d . . .
C14 C 0.3681(9) 1.0622(11) 0.5159(10) 0.045(3) Uani 1 1 d . . .
C15 C 0.3969(11) 1.1788(10) 0.4506(11) 0.057(3) Uani 1 1 d . . .
H15A H 0.4263 1.2002 0.3689 0.085 Uiso 1 1 calc R . .
H15B H 0.4520 1.1962 0.4653 0.085 Uiso 1 1 calc R . .
H15C H 0.3312 1.2155 0.4752 0.085 Uiso 1 1 calc R . .
C16 C 0.0575(11) 0.8280(11) 0.6848(12) 0.056(3) Uani 1 1 d . . .
C17 C -0.0457(12) 0.8276(11) 0.7937(11) 0.067(4) Uani 1 1 d . . .
H17A H -0.0856 0.7587 0.8402 0.100 Uiso 1 1 calc R . .
H17B H -0.0935 0.8808 0.7700 0.100 Uiso 1 1 calc R . .
H17C H -0.0219 0.8431 0.8384 0.100 Uiso 1 1 calc R . .
C18 C 0.0573(12) 0.8939(10) 0.3154(11) 0.054(3) Uani 1 1 d . . .
C19 C -0.0615(11) 0.8931(13) 0.3251(13) 0.066(4) Uani 1 1 d . . .
H19A H -0.0616 0.9449 0.2532 0.099 Uiso 1 1 calc R . .
H19B H -0.1137 0.9103 0.3869 0.099 Uiso 1 1 calc R . .
H19C H -0.0825 0.8235 0.3412 0.099 Uiso 1 1 calc R . .
C20 C 0.1858(11) 1.1751(9) 0.3562(9) 0.043(3) Uani 1 1 d . . .
C21 C 0.1145(13) 1.2659(11) 0.3648(13) 0.067(4) Uani 1 1 d . . .
H21A H 0.1542 1.3172 0.3635 0.101 Uiso 1 1 calc R . .
H21B H 0.0468 1.2394 0.4361 0.101 Uiso 1 1 calc R . .
H21C H 0.0969 1.2993 0.3002 0.101 Uiso 1 1 calc R . .
C22 C 0.4608(11) 0.6683(10) 0.4918(13) 0.055(3) Uani 1 1 d . . .
H22 H 0.4586 0.7032 0.4205 0.066 Uiso 1 1 calc R . .
C23 C 0.5548(13) 0.5513(13) 0.6044(15) 0.080(5) Uani 1 1 d . . .
H23A H 0.6119 0.5835 0.6044 0.120 Uiso 1 1 calc R . .
H23B H 0.5728 0.4804 0.6126 0.120 Uiso 1 1 calc R . .
H23C H 0.4844 0.5481 0.6680 0.120 Uiso 1 1 calc R . .
C24 C 0.6405(12) 0.6160(12) 0.3905(13) 0.078(5) Uani 1 1 d . . .
H24A H 0.6248 0.6579 0.3253 0.117 Uiso 1 1 calc R . .
H24B H 0.6517 0.5443 0.3992 0.117 Uiso 1 1 calc R . .
H24C H 0.7066 0.6464 0.3779 0.117 Uiso 1 1 calc R . .
C25 C 0.9717(17) 0.2158(13) 0.9020(13) 0.114(7) Uiso 1 1 d D . .
Cl2 Cl 0.8904(10) 0.3110(9) 0.9313(10) 0.105(3) Uiso 0.50 1 d P . .
Cl2A Cl 0.9429(16) 0.3151(16) 0.9537(17) 0.192(8) Uiso 0.50 1 d P . .
Cl3 Cl 0.8906(6) 0.0894(6) 1.0452(7) 0.159(3) Uiso 1 1 d D . .
C29 C 0.314(3) 0.505(3) 0.091(3) 0.075(9) Uiso 0.50 1 d PD A 1
O15 O 0.304(2) 0.463(2) 0.029(3) 0.120(10) Uiso 0.50 1 d PD A 1
C27 C 0.266(2) 0.386(2) -0.080(3) 0.065(7) Uiso 0.50 1 d PD A 1
C30 C 0.389(3) 0.464(3) 0.149(3) 0.108(13) Uiso 0.50 1 d PD . .
C27A C 0.115(4) 0.481(5) -0.011(5) 0.063(14) Uiso 0.25 1 d PD A .
C28A C 0.204(3) 0.475(4) 0.026(5) 0.056(13) Uiso 0.25 1 d PD . .

loop_
_atom_site_aniso_label
_atom_site_aniso_U_11
_atom_site_aniso_U_22
_atom_site_aniso_U_33
_atom_site_aniso_U_23
_atom_site_aniso_U_13
_atom_site_aniso_U_12
Cu1 0.0515(9) 0.0442(8) 0.0435(8) -0.0187(7) -0.0289(7) 0.0056(6)
Cu2 0.0518(9) 0.0491(9) 0.0439(8) -0.0223(7) -0.0285(7) 0.0052(7)
Cu3 0.0518(9) 0.0452(8) 0.0434(8) -0.0186(7) -0.0312(7) 0.0049(6)
Cu4 0.0435(12) 0.0494(12) 0.0471(11) -0.0235(10) -0.0265(10) 0.0094(9)
O1 0.115(10) 0.055(7) 0.082(8) -0.009(6) -0.052(7) -0.021(6)
O2 0.188(14) 0.083(9) 0.101(9) -0.059(8) -0.073(10) 0.002(9)
O3 0.091(7) 0.069(6) 0.063(6) -0.026(5) -0.056(6) 0.000(5)
O4 0.093(8) 0.084(8) 0.078(7) -0.051(7) -0.050(6) 0.007(6)
O5 0.103(9) 0.090(8) 0.050(6) -0.028(6) -0.029(6) -0.011(7)
O6 0.133(12) 0.144(12) 0.048(6) -0.020(7) -0.022(7) -0.074(10)
O7 0.039(4) 0.047(5) 0.043(4) -0.024(4) -0.022(4) 0.004(3)
O8 0.063(6) 0.051(5) 0.044(5) -0.022(4) -0.031(4) 0.012(4)
O9 0.070(6) 0.047(5) 0.047(5) -0.022(4) -0.038(5) 0.016(4)
O10 0.057(6) 0.063(6) 0.051(5) -0.031(5) -0.034(5) 0.008(4)
O11 0.063(6) 0.061(6) 0.059(5) -0.031(5) -0.037(5) 0.005(4)
O12 0.050(5) 0.043(5) 0.054(5) -0.022(4) -0.030(4) 0.002(4)
O13 0.050(5) 0.040(5) 0.051(5) -0.012(4) -0.020(4) -0.005(4)
O14 0.046(6) 0.064(6) 0.067(6) -0.029(5) -0.026(5) 0.005(4)
N1 0.080(8) 0.047(6) 0.049(6) -0.027(5) -0.041(6) 0.011(5)
N2 0.055(6) 0.037(5) 0.043(5) -0.019(4) -0.027(5) 0.007(4)
N3 0.059(7) 0.056(7) 0.076(8) -0.024(7) -0.042(7) 0.002(6)
N4 0.039(5) 0.045(5) 0.041(5) -0.017(4) -0.024(4) 0.000(4)
N5 0.049(6) 0.064(7) 0.039(5) -0.032(5) -0.025(5) 0.014(5)
N6 0.041(7) 0.085(10) 0.063(8) -0.036(7) -0.019(6) 0.012(6)
N7 0.038(5) 0.053(6) 0.035(5) -0.020(4) -0.019(4) 0.005(4)
N8 0.044(5) 0.045(5) 0.029(4) -0.016(4) -0.021(4) 0.008(4)
N9 0.063(8) 0.092(10) 0.056(7) -0.041(7) -0.038(6) 0.014(7)
N10 0.049(7) 0.073(8) 0.068(8) -0.036(7) -0.026(6) 0.015(6)
C1 0.063(8) 0.041(7) 0.061(8) -0.020(6) -0.041(7) 0.011(6)
C2 0.097(12) 0.068(10) 0.058(8) -0.032(8) -0.038(8) -0.009(8)
C3 0.044(7) 0.046(7) 0.056(8) -0.015(6) -0.023(6) 0.003(5)
C4 0.058(8) 0.056(8) 0.067(9) -0.029(7) -0.039(7) 0.013(6)
C5 0.098(12) 0.036(7) 0.045(7) -0.007(6) -0.030(8) -0.002(7)
C6 0.056(8) 0.056(8) 0.041(6) -0.014(6) -0.027(6) -0.002(6)
C7 0.062(9) 0.052(8) 0.032(6) -0.007(5) -0.013(6) -0.015(6)
C8 0.049(8) 0.057(8) 0.043(7) -0.008(6) -0.026(6) -0.001(6)
C9 0.057(8) 0.053(7) 0.032(5) -0.020(5) -0.023(6) 0.007(6)
C10 0.098(11) 0.058(8) 0.047(7) -0.026(7) -0.044(8) 0.007(8)
C11 0.029(6) 0.051(7) 0.043(6) -0.021(5) -0.019(5) 0.012(5)
C12 0.084(10) 0.069(9) 0.041(7) -0.026(7) -0.032(7) 0.000(8)
C13 0.038(7) 0.069(8) 0.044(6) -0.033(6) -0.025(6) 0.014(6)
C14 0.030(6) 0.067(8) 0.052(7) -0.031(6) -0.027(6) 0.019(5)
C15 0.062(9) 0.050(8) 0.046(7) -0.014(6) -0.016(6) -0.017(6)
C16 0.066(9) 0.061(9) 0.062(8) -0.030(7) -0.042(7) 0.001(7)
C17 0.075(11) 0.055(9) 0.053(8) -0.023(7) -0.020(8) 0.014(7)
C18 0.071(9) 0.043(7) 0.050(7) -0.022(6) -0.027(7) 0.004(6)
C19 0.049(8) 0.102(12) 0.080(10) -0.062(10) -0.037(8) 0.018(8)
C20 0.062(8) 0.043(7) 0.035(6) -0.021(5) -0.027(6) 0.007(6)
C21 0.089(11) 0.051(8) 0.082(10) -0.037(8) -0.053(9) 0.025(8)
C22 0.051(8) 0.051(8) 0.073(9) -0.030(7) -0.035(8) 0.012(6)
C23 0.075(11) 0.082(12) 0.098(13) -0.048(11) -0.049(10) 0.027(9)
C24 0.057(10) 0.066(10) 0.080(11) -0.023(9) -0.021(9) 0.021(7)

loop_
_atom_type_symbol
_atom_type_description
_atom_type_scat_dispersion_real
_atom_type_scat_dispersion_imag
_atom_type_scat_source
C C 0.0033 0.0016 'International Tables Vol C Tables 4.2.6.8 and 6.1.1.4'
H H 0.0000 0.0000 'International Tables Vol C Tables 4.2.6.8 and 6.1.1.4'
N N 0.0061 0.0033 'International Tables Vol C Tables 4.2.6.8 and 6.1.1.4'
O O 0.0106 0.0060 'International Tables Vol C Tables 4.2.6.8 and 6.1.1.4'
Cu Cu 0.3201 1.2651 'International Tables Vol C Tables 4.2.6.8 and 6.1.1.4'
Cl Cl 0.1484 0.1585 'International Tables Vol C Tables 4.2.6.8 and 6.1.1.4'

loop_
_geom_angle_atom_site_label_1
_geom_angle_atom_site_label_2
_geom_angle_atom_site_label_3
_geom_angle
_geom_angle_site_symmetry_1
_geom_angle_site_symmetry_3
N8 Cu1 N1 176.5(4) . .
N8 Cu1 O8 88.2(4) . .
N1 Cu1 O8 95.1(4) . .
N8 Cu1 O7 87.5(3) . .
N1 Cu1 O7 90.1(4) . .
O8 Cu1 O7 154.1(3) . .
N8 Cu1 O14 91.4(3) . .
N1 Cu1 O14 86.6(4) . .
O8 Cu1 O14 103.8(3) . .
O7 Cu1 O14 101.8(3) . .
N2 Cu2 N4 162.3(4) . .
N2 Cu2 O10 92.7(4) . .
N4 Cu2 O10 95.2(4) . .
N2 Cu2 O7 88.7(4) . .
N4 Cu2 O7 88.2(3) . .
O10 Cu2 O7 163.5(3) . .
N2 Cu2 O11 91.4(4) . .
N4 Cu2 O11 106.2(4) . .
O10 Cu2 O11 59.6(3) . .
O7 Cu2 O11 104.0(3) . .
N2 Cu2 C18 91.7(4) . .
N4 Cu2 C18 102.9(4) . .
O10 Cu2 C18 29.5(3) . .
O7 Cu2 C18 134.1(4) . .
O11 Cu2 C18 30.1(3) . .
N7 Cu3 N5 166.2(4) . .
N7 Cu3 O7 90.5(4) . .
N5 Cu3 O7 86.4(4) . .
N7 Cu3 O12 94.6(4) . .
N5 Cu3 O12 92.3(4) . .
O7 Cu3 O12 162.6(3) . .
N7 Cu3 O13 94.9(3) . .
N5 Cu3 O13 98.9(4) . .
O7 Cu3 O13 104.3(3) . .
O12 Cu3 O13 58.8(3) . .
O9 Cu4 O9 180.0(5) 2_576 .
O9 Cu4 O13 84.6(4) 2_576 2_576
O9 Cu4 O13 95.4(4) . 2_576
O9 Cu4 O13 95.4(4) 2_576 .
O9 Cu4 O13 84.6(4) . .
O13 Cu4 O13 180.0(5) 2_576 .
O9 Cu4 O11 95.1(3) 2_576 .
O9 Cu4 O11 84.9(3) . .
O13 Cu4 O11 95.1(3) 2_576 .
O13 Cu4 O11 84.9(3) . .
O9 Cu4 O11 84.9(3) 2_576 2_576
O9 Cu4 O11 95.1(3) . 2_576
O13 Cu4 O11 84.9(3) 2_576 2_576
O13 Cu4 O11 95.1(3) . 2_576
O11 Cu4 O11 180.000(1) . 2_576
Cu3 O7 Cu2 108.0(4) . .
Cu3 O7 Cu1 110.5(3) . .
Cu2 O7 Cu1 109.5(3) . .
C16 O8 Cu1 102.8(8) . .
C16 O9 Cu4 139.7(9) . .
C18 O10 Cu2 97.1(8) . .
C18 O11 Cu4 146.9(9) . .
C18 O11 Cu2 79.4(8) . .
Cu4 O11 Cu2 130.3(4) . .
C20 O12 Cu3 100.1(7) . .
C20 O13 Cu4 140.4(9) . .
C20 O13 Cu3 82.1(7) . .
Cu4 O13 Cu3 136.0(4) . .
C22 O14 Cu1 119.4(9) . .
C4 N1 N2 108.4(10) . .
C4 N1 Cu1 132.8(9) . .
N2 N1 Cu1 117.9(8) . .
C1 N2 N1 107.3(9) . .
C1 N2 Cu2 132.5(8) . .
N1 N2 Cu2 119.1(7) . .
O2 N3 O1 120.7(13) . .
O2 N3 C3 119.4(13) . .
O1 N3 C3 119.9(12) . .
C9 N4 N5 108.0(9) . .
C9 N4 Cu2 134.8(8) . .
N5 N4 Cu2 117.0(7) . .
C6 N5 N4 110.5(9) . .
C6 N5 Cu3 130.1(8) . .
N4 N5 Cu3 119.4(7) . .
O6 N6 O5 122.0(13) . .
O6 N6 C8 120.6(13) . .
O5 N6 C8 117.3(13) . .
C14 N7 N8 109.9(9) . .
C14 N7 Cu3 131.8(8) . .
N8 N7 Cu3 118.2(7) . .
C11 N8 N7 107.8(9) . .
C11 N8 Cu1 132.1(8) . .
N7 N8 Cu1 119.8(6) . .
O3 N9 O4 119.5(11) . .
O3 N9 C13 120.0(13) . .
O4 N9 C13 120.2(12) . .
C22 N10 C24 121.7(13) . .
C22 N10 C23 121.1(12) . .
C24 N10 C23 117.3(12) . .
O15 C28 C27 122(4) . .
N2 C1 C3 108.5(11) . .
N2 C1 C2 121.3(11) . .
C3 C1 C2 130.1(12) . .
C1 C2 H2A 109.5 . .
C1 C2 H2B 109.5 . .
H2A C2 H2B 109.5 . .
C1 C2 H2C 109.5 . .
H2A C2 H2C 109.5 . .
H2B C2 H2C 109.5 . .
C1 C3 C4 107.0(12) . .
C1 C3 N3 126.2(13) . .
C4 C3 N3 126.7(12) . .
N1 C4 C3 108.8(12) . .
N1 C4 C5 121.3(12) . .
C3 C4 C5 130.0(13) . .
C4 C5 H5A 109.5 . .
C4 C5 H5B 109.5 . .
H5A C5 H5B 109.5 . .
C4 C5 H5C 109.5 . .
H5A C5 H5C 109.5 . .
H5B C5 H5C 109.5 . .
N5 C6 C8 103.8(11) . .
N5 C6 C7 124.6(11) . .
C8 C6 C7 131.6(12) . .
C6 C7 H7A 109.5 . .
C6 C7 H7B 109.5 . .
H7A C7 H7B 109.5 . .
C6 C7 H7C 109.5 . .
H7A C7 H7C 109.5 . .
H7B C7 H7C 109.5 . .
C9 C8 C6 109.5(11) . .
C9 C8 N6 127.1(12) . .
C6 C8 N6 123.4(12) . .
N4 C9 C8 108.2(11) . .
N4 C9 C10 120.2(11) . .
C8 C9 C10 131.6(11) . .
C9 C10 H10A 109.5 . .
C9 C10 H10B 109.5 . .
H10A C10 H10B 109.5 . .
C9 C10 H10C 109.5 . .
H10A C10 H10C 109.5 . .
H10B C10 H10C 109.5 . .
N8 C11 C13 108.7(10) . .
N8 C11 C12 121.6(10) . .
C13 C11 C12 129.7(10) . .
C11 C12 H12A 109.5 . .
C11 C12 H12B 109.5 . .
H12A C12 H12B 109.5 . .
C11 C12 H12C 109.5 . .
H12A C12 H12C 109.5 . .
H12B C12 H12C 109.5 . .
C11 C13 N9 127.2(12) . .
C11 C13 C14 107.6(10) . .
N9 C13 C14 125.0(12) . .
N7 C14 C13 105.8(11) . .
N7 C14 C15 124.2(11) . .
C13 C14 C15 129.9(11) . .
C14 C15 H15A 109.5 . .
C14 C15 H15B 109.5 . .
H15A C15 H15B 109.5 . .
C14 C15 H15C 109.5 . .
H15A C15 H15C 109.5 . .
H15B C15 H15C 109.5 . .
O8 C16 O9 121.6(13) . .
O8 C16 C17 116.1(12) . .
O9 C16 C17 122.0(13) . .
C16 C17 H17A 109.5 . .
C16 C17 H17B 109.5 . .
H17A C17 H17B 109.5 . .
C16 C17 H17C 109.5 . .
H17A C17 H17C 109.5 . .
H17B C17 H17C 109.5 . .
O10 C18 O11 123.9(13) . .
O10 C18 C19 118.7(11) . .
O11 C18 C19 117.3(11) . .
O10 C18 Cu2 53.5(7) . .
O11 C18 Cu2 70.5(7) . .
C19 C18 Cu2 170.9(9) . .
C18 C19 H19A 109.5 . .
C18 C19 H19B 109.5 . .
H19A C19 H19B 109.5 . .
C18 C19 H19C 109.5 . .
H19A C19 H19C 109.5 . .
H19B C19 H19C 109.5 . .
O13 C20 O12 119.1(11) . .
O13 C20 C21 121.6(12) . .
O12 C20 C21 119.2(11) . .
C20 C21 H21A 109.5 . .
C20 C21 H21B 109.5 . .
H21A C21 H21B 109.5 . .
C20 C21 H21C 109.5 . .
H21A C21 H21C 109.5 . .
H21B C21 H21C 109.5 . .
O14 C22 N10 125.7(14) . .
O14 C22 H22 117.1 . .
N10 C22 H22 117.1 . .
N10 C23 H23A 109.5 . .
N10 C23 H23B 109.5 . .
H23A C23 H23B 109.5 . .
N10 C23 H23C 109.5 . .
H23A C23 H23C 109.5 . .
H23B C23 H23C 109.5 . .
N10 C24 H24A 109.5 . .
N10 C24 H24B 109.5 . .
H24A C24 H24B 109.5 . .
N10 C24 H24C 109.5 . .
H24A C24 H24C 109.5 . .
H24B C24 H24C 109.5 . .
Cl1 C25 Cl2 127.0(13) . .
Cl1 C25 Cl2A 97.4(13) . .
Cl2 C25 Cl2A 30.8(8) . .
Cl1 C25 Cl3 102.1(10) . .
Cl2 C25 Cl3 100.3(10) . .
Cl2A C25 Cl3 101.6(11) . .
O15 C29 C30 123(3) . .
C29 O15 C28A 114(3) . .
C29 O15 C28 146(3) . .
C28A O15 C28 38(3) . .
O15 C28A C27A 161(5) . .

loop_
_geom_bond_atom_site_label_1
_geom_bond_atom_site_label_2
_geom_bond_distance
_geom_bond_site_symmetry_2
Cl1 C25 1.70(2) .
Cu1 N8 1.980(9) .
Cu1 N1 1.984(10) .
Cu1 O8 2.041(9) .
Cu1 O7 2.062(8) .
Cu1 O14 2.355(9) .
Cu2 N2 1.944(10) .
Cu2 N4 1.972(10) .
Cu2 O10 2.014(8) .
Cu2 O7 2.029(7) .
Cu2 O11 2.384(9) .
Cu2 C18 2.486(15) .
Cu3 N7 1.982(9) .
Cu3 N5 1.985(9) .
Cu3 O7 2.005(8) .
Cu3 O12 2.016(8) .
Cu3 O13 2.418(9) .
Cu4 O9 1.959(8) 2_576
Cu4 O9 1.959(8) .
Cu4 O13 1.971(8) 2_576
Cu4 O13 1.971(8) .
Cu4 O11 2.284(8) .
Cu4 O11 2.284(8) 2_576
O1 N3 1.232(15) .
O2 N3 1.213(14) .
O3 N9 1.240(14) .
O4 N9 1.267(15) .
O5 N6 1.261(14) .
O6 N6 1.193(15) .
O8 C16 1.264(15) .
O9 C16 1.269(15) .
O10 C18 1.232(15) .
O11 C18 1.270(14) .
O12 C20 1.284(14) .
O13 C20 1.272(13) .
O14 C22 1.222(15) .
N1 C4 1.338(16) .
N1 N2 1.413(12) .
N2 C1 1.367(15) .
N3 C3 1.428(16) .
N4 C9 1.326(13) .
N4 N5 1.388(12) .
N5 C6 1.341(15) .
N6 C8 1.460(16) .
N7 C14 1.363(14) .
N7 N8 1.402(12) .
N8 C11 1.360(13) .
N9 C13 1.396(14) .
N10 C22 1.317(15) .
N10 C24 1.458(17) .
N10 C23 1.480(19) .
C28 O15 1.41(5) .
C28 C27 1.522(10) .
C1 C3 1.387(17) .
C1 C2 1.526(17) .
C2 H2A 0.9700 .
C2 H2B 0.9700 .
C2 H2C 0.9700 .
C3 C4 1.402(18) .
C4 C5 1.523(17) .
C5 H5A 0.9700 .
C5 H5B 0.9700 .
C5 H5C 0.9700 .
C6 C8 1.426(17) .
C6 C7 1.470(16) .
C7 H7A 0.9700 .
C7 H7B 0.9700 .
C7 H7C 0.9700 .
C8 C9 1.353(17) .
C9 C10 1.515(16) .
C10 H10A 0.9700 .
C10 H10B 0.9700 .
C10 H10C 0.9700 .
C11 C13 1.389(17) .
C11 C12 1.501(16) .
C12 H12A 0.9700 .
C12 H12B 0.9700 .
C12 H12C 0.9700 .
C13 C14 1.440(16) .
C14 C15 1.497(17) .
C15 H15A 0.9700 .
C15 H15B 0.9700 .
C15 H15C 0.9700 .
C16 C17 1.562(18) .
C17 H17A 0.9700 .
C17 H17B 0.9700 .
C17 H17C 0.9700 .
C18 C19 1.570(17) .
C19 H19A 0.9700 .
C19 H19B 0.9700 .
C19 H19C 0.9700 .
C20 C21 1.516(16) .
C21 H21A 0.9700 .
C21 H21B 0.9700 .
C21 H21C 0.9700 .
C22 H22 0.9400 .
C23 H23A 0.9700 .
C23 H23B 0.9700 .
C23 H23C 0.9700 .
C24 H24A 0.9700 .
C24 H24B 0.9700 .
C24 H24C 0.9700 .
C25 Cl2 1.70(2) .
C25 Cl2A 1.81(3) .
C25 Cl3 1.968(10) .
C29 O15 1.37(4) .
C29 C30 1.514(10) .
O15 C28A 1.375(10) .
C27A C28A 1.522(10) .

loop_
_geom_torsion_atom_site_label_1
_geom_torsion_atom_site_label_2
_geom_torsion_atom_site_label_3
_geom_torsion_atom_site_label_4
_geom_torsion
_geom_torsion_site_symmetry_1
N7 Cu3 O7 Cu2 150.9(4) .
N5 Cu3 O7 Cu2 -42.5(4) .
O12 Cu3 O7 Cu2 43.8(12) .
O13 Cu3 O7 Cu2 55.8(4) .
N7 Cu3 O7 Cu1 31.2(4) .
N5 Cu3 O7 Cu1 -162.3(4) .
O12 Cu3 O7 Cu1 -76.0(11) .
O13 Cu3 O7 Cu1 -64.0(4) .
N2 Cu2 O7 Cu3 -156.1(4) .
N4 Cu2 O7 Cu3 41.3(4) .
O10 Cu2 O7 Cu3 -61.0(13) .
O11 Cu2 O7 Cu3 -65.0(4) .
C18 Cu2 O7 Cu3 -65.0(6) .
N2 Cu2 O7 Cu1 -35.7(4) .
N4 Cu2 O7 Cu1 161.7(4) .
O10 Cu2 O7 Cu1 59.3(13) .
O11 Cu2 O7 Cu1 55.4(4) .
C18 Cu2 O7 Cu1 55.4(6) .
N8 Cu1 O7 Cu3 -35.0(4) .
N1 Cu1 O7 Cu3 147.5(4) .
O8 Cu1 O7 Cu3 45.7(8) .
O14 Cu1 O7 Cu3 -126.0(4) .
N8 Cu1 O7 Cu2 -153.9(4) .
N1 Cu1 O7 Cu2 28.6(4) .
O8 Cu1 O7 Cu2 -73.1(8) .
O14 Cu1 O7 Cu2 115.2(4) .
N8 Cu1 O8 C16 86.6(8) .
N1 Cu1 O8 C16 -94.7(8) .
O7 Cu1 O8 C16 6.0(12) .
O14 Cu1 O8 C16 177.6(7) .
O9 Cu4 O9 C16 -144(100) 2_576
O13 Cu4 O9 C16 -26.8(13) 2_576
O13 Cu4 O9 C16 153.2(13) .
O11 Cu4 O9 C16 -121.4(13) .
O11 Cu4 O9 C16 58.6(13) 2_576
N2 Cu2 O10 C18 88.7(8) .
N4 Cu2 O10 C18 -107.1(8) .
O7 Cu2 O10 C18 -5.7(16) .
O11 Cu2 O10 C18 -1.3(7) .
O9 Cu4 O11 C18 -21.1(16) 2_576
O9 Cu4 O11 C18 158.9(16) .
O13 Cu4 O11 C18 63.9(16) 2_576
O13 Cu4 O11 C18 -116.1(16) .
O11 Cu4 O11 C18 -162(100) 2_576
O9 Cu4 O11 Cu2 128.5(5) 2_576
O9 Cu4 O11 Cu2 -51.5(5) .
O13 Cu4 O11 Cu2 -146.4(5) 2_576
O13 Cu4 O11 Cu2 33.6(5) .
O11 Cu4 O11 Cu2 -13(100) 2_576
N2 Cu2 O11 C18 -91.0(8) .
N4 Cu2 O11 C18 87.8(7) .
O10 Cu2 O11 C18 1.3(7) .
O7 Cu2 O11 C18 180.0(7) .
N2 Cu2 O11 Cu4 105.2(5) .
N4 Cu2 O11 Cu4 -75.9(6) .
O10 Cu2 O11 Cu4 -162.4(7) .
O7 Cu2 O11 Cu4 16.3(6) .
C18 Cu2 O11 Cu4 -163.7(10) .
N7 Cu3 O12 C20 -92.2(7) .
N5 Cu3 O12 C20 99.8(7) .
O7 Cu3 O12 C20 14.4(14) .
O13 Cu3 O12 C20 0.7(6) .
O9 Cu4 O13 C20 52.5(12) 2_576
O9 Cu4 O13 C20 -127.5(12) .
O13 Cu4 O13 C20 83(100) 2_576
O11 Cu4 O13 C20 147.2(12) .
O11 Cu4 O13 C20 -32.8(12) 2_576
O9 Cu4 O13 Cu3 -147.3(6) 2_576
O9 Cu4 O13 Cu3 32.7(6) .
O13 Cu4 O13 Cu3 -117(100) 2_576
O11 Cu4 O13 Cu3 -52.6(6) .
O11 Cu4 O13 Cu3 127.4(6) 2_576
N7 Cu3 O13 C20 91.7(7) .
N5 Cu3 O13 C20 -88.0(7) .
O7 Cu3 O13 C20 -176.5(6) .
O12 Cu3 O13 C20 -0.7(6) .
N7 Cu3 O13 Cu4 -75.7(6) .
N5 Cu3 O13 Cu4 104.6(6) .
O7 Cu3 O13 Cu4 16.1(7) .
O12 Cu3 O13 Cu4 -168.1(7) .
N8 Cu1 O14 C22 -102.8(9) .
N1 Cu1 O14 C22 74.3(10) .
O8 Cu1 O14 C22 168.7(9) .
O7 Cu1 O14 C22 -15.0(10) .
N8 Cu1 N1 C4 115(6) .
O8 Cu1 N1 C4 -44.6(13) .
O7 Cu1 N1 C4 160.8(13) .
O14 Cu1 N1 C4 59.0(13) .
N8 Cu1 N1 N2 -53(7) .
O8 Cu1 N1 N2 147.5(8) .
O7 Cu1 N1 N2 -7.1(8) .
O14 Cu1 N1 N2 -108.9(8) .
C4 N1 N2 C1 0.0(14) .
Cu1 N1 N2 C1 170.7(8) .
C4 N1 N2 Cu2 169.6(8) .
Cu1 N1 N2 Cu2 -19.7(11) .
N4 Cu2 N2 C1 -79.1(17) .
O10 Cu2 N2 C1 37.6(11) .
O7 Cu2 N2 C1 -158.9(11) .
O11 Cu2 N2 C1 97.2(11) .
C18 Cu2 N2 C1 67.0(12) .
N4 Cu2 N2 N1 114.5(13) .
O10 Cu2 N2 N1 -128.9(9) .
O7 Cu2 N2 N1 34.7(8) .
O11 Cu2 N2 N1 -69.3(8) .
C18 Cu2 N2 N1 -99.4(9) .
N2 Cu2 N4 C9 72.5(17) .
O10 Cu2 N4 C9 -43.8(12) .
O7 Cu2 N4 C9 152.4(12) .
O11 Cu2 N4 C9 -103.5(12) .
C18 Cu2 N4 C9 -72.6(12) .
N2 Cu2 N4 N5 -102.4(13) .
O10 Cu2 N4 N5 141.3(7) .
O7 Cu2 N4 N5 -22.5(7) .
O11 Cu2 N4 N5 81.5(7) .
C18 Cu2 N4 N5 112.5(8) .
C9 N4 N5 C6 -2.7(13) .
Cu2 N4 N5 C6 173.5(8) .
C9 N4 N5 Cu3 178.3(8) .
Cu2 N4 N5 Cu3 -5.5(10) .
N7 Cu3 N5 C6 -71(2) .
O7 Cu3 N5 C6 -148.2(11) .
O12 Cu3 N5 C6 49.2(11) .
O13 Cu3 N5 C6 107.9(11) .
N7 Cu3 N5 N4 108.0(18) .
O7 Cu3 N5 N4 30.5(8) .
O12 Cu3 N5 N4 -132.1(8) .
O13 Cu3 N5 N4 -73.4(8) .
N5 Cu3 N7 C14 85(2) .
O7 Cu3 N7 C14 162.3(10) .
O12 Cu3 N7 C14 -34.3(10) .
O13 Cu3 N7 C14 -93.3(10) .
N5 Cu3 N7 N8 -90.2(19) .
O7 Cu3 N7 N8 -13.2(8) .
O12 Cu3 N7 N8 150.1(8) .
O13 Cu3 N7 N8 91.2(8) .
C14 N7 N8 C11 -2.5(12) .
Cu3 N7 N8 C11 174.0(7) .
C14 N7 N8 Cu1 171.8(7) .
Cu3 N7 N8 Cu1 -11.7(10) .
N1 Cu1 N8 C11 -112(6) .
O8 Cu1 N8 C11 47.1(10) .
O7 Cu1 N8 C11 -158.5(10) .
O14 Cu1 N8 C11 -56.7(10) .
N1 Cu1 N8 N7 75(7) .
O8 Cu1 N8 N7 -125.7(8) .
O7 Cu1 N8 N7 28.8(8) .
O14 Cu1 N8 N7 130.6(8) .
N1 N2 C1 C3 -1.3(14) .
Cu2 N2 C1 C3 -168.9(9) .
N1 N2 C1 C2 -178.7(12) .
Cu2 N2 C1 C2 13.7(19) .
N2 C1 C3 C4 2.0(15) .
C2 C1 C3 C4 179.1(14) .
N2 C1 C3 N3 179.2(11) .
C2 C1 C3 N3 -4(2) .
O2 N3 C3 C1 3(2) .
O1 N3 C3 C1 -175.9(13) .
O2 N3 C3 C4 -179.8(14) .
O1 N3 C3 C4 1(2) .
N2 N1 C4 C3 1.2(15) .
Cu1 N1 C4 C3 -167.5(9) .
N2 N1 C4 C5 -178.7(11) .
Cu1 N1 C4 C5 13(2) .
C1 C3 C4 N1 -2.0(15) .
N3 C3 C4 N1 -179.2(12) .
C1 C3 C4 C5 178.0(14) .
N3 C3 C4 C5 1(2) .
N4 N5 C6 C8 2.1(13) .
Cu3 N5 C6 C8 -179.1(8) .
N4 N5 C6 C7 -178.1(12) .
Cu3 N5 C6 C7 1(2) .
N5 C6 C8 C9 -0.9(15) .
C7 C6 C8 C9 179.3(14) .
N5 C6 C8 N6 -178.6(11) .
C7 C6 C8 N6 2(2) .
O6 N6 C8 C9 -174.3(16) .
O5 N6 C8 C9 3(2) .
O6 N6 C8 C6 3(2) .
O5 N6 C8 C6 -179.7(13) .
N5 N4 C9 C8 2.1(14) .
Cu2 N4 C9 C8 -173.2(9) .
N5 N4 C9 C10 -179.8(11) .
Cu2 N4 C9 C10 5.0(19) .
C6 C8 C9 N4 -0.8(16) .
N6 C8 C9 N4 176.9(12) .
C6 C8 C9 C10 -178.6(13) .
N6 C8 C9 C10 -1(2) .
N7 N8 C11 C13 0.3(12) .
Cu1 N8 C11 C13 -173.0(8) .
N7 N8 C11 C12 179.9(10) .
Cu1 N8 C11 C12 6.6(17) .
N8 C11 C13 N9 -173.7(11) .
C12 C11 C13 N9 7(2) .
N8 C11 C13 C14 1.8(13) .
C12 C11 C13 C14 -177.8(12) .
O3 N9 C13 C11 15.2(19) .
O4 N9 C13 C11 -171.0(12) .
O3 N9 C13 C14 -159.5(12) .
O4 N9 C13 C14 14.3(19) .
N8 N7 C14 C13 3.5(12) .
Cu3 N7 C14 C13 -172.3(8) .
N8 N7 C14 C15 -178.6(11) .
Cu3 N7 C14 C15 5.5(17) .
C11 C13 C14 N7 -3.2(12) .
N9 C13 C14 N7 172.3(11) .
C11 C13 C14 C15 179.1(12) .
N9 C13 C14 C15 -5(2) .
Cu1 O8 C16 O9 -0.8(13) .
Cu1 O8 C16 C17 -174.6(9) .
Cu4 O9 C16 O8 162.9(8) .
Cu4 O9 C16 C17 -24(2) .
Cu2 O10 C18 O11 2.5(14) .
Cu2 O10 C18 C19 -174.4(10) .
Cu4 O11 C18 O10 154.8(11) .
Cu2 O11 C18 O10 -2.2(12) .
Cu4 O11 C18 C19 -28(2) .
Cu2 O11 C18 C19 174.8(11) .
Cu4 O11 C18 Cu2 156.9(14) .
N2 Cu2 C18 O10 -92.4(8) .
N4 Cu2 C18 O10 77.6(8) .
O7 Cu2 C18 O10 177.8(6) .
O11 Cu2 C18 O10 177.8(12) .
N2 Cu2 C18 O11 89.8(7) .
N4 Cu2 C18 O11 -100.2(7) .
O10 Cu2 C18 O11 -177.8(12) .
O7 Cu2 C18 O11 0.0(10) .
N2 Cu2 C18 C19 -60(6) .
N4 Cu2 C18 C19 110(6) .
O10 Cu2 C18 C19 32(6) .
O7 Cu2 C18 C19 -150(6) .
O11 Cu2 C18 C19 -150(7) .
Cu4 O13 C20 O12 167.3(8) .
Cu3 O13 C20 O12 1.1(9) .
Cu4 O13 C20 C21 -10.8(19) .
Cu3 O13 C20 C21 -177.0(10) .
Cu3 O12 C20 O13 -1.3(11) .
Cu3 O12 C20 C21 176.8(9) .
Cu1 O14 C22 N10 170.1(10) .
C24 N10 C22 O14 -175.7(13) .
C23 N10 C22 O14 4(2) .
C30 C29 O15 C28A 153(4) .
C30 C29 O15 C28 -179(6) .
C27 C28 O15 C29 -173(4) .
C27 C28 O15 C28A -129(8) .
C29 O15 C28A C27A 161(14) .
C28 O15 C28A C27A 6(13) .
